data_7243131
loop_
_publ_author_name
'Mylonas-Margaritis, Ioannis'
'Mayans, J\'ulia'
'Tong, Wenming'
'Farr\`as, Pau'
'Escuer, Albert'
'McArdle, Patrick'
'Papatriantafyllopoulou, Constantina'

_publ_section_title
;
 Synthesis and characterization of new coordination compounds by the use
 of 2-pyridinemethanol and di- or tricarboxylic acids
;
_journal_issue 32
_journal_name_full CrystEngComm
_journal_page_first 5489
_journal_page_last 5497
_journal_paper_doi 10.1039/D1CE00659B
_journal_volume 23
_journal_year 2021
_chemical_formula_sum 'C14.5 H11.5 N1.5 Ni0.75 O6.62'
_chemical_formula_weight 356.78
_space_group_crystal_system monoclinic
_space_group_IT_number 12
_space_group_name_Hall '-I 2y'
_space_group_name_H-M_alt 'I 1 2/m 1'
_atom_sites_solution_hydrogens geom
_audit_creation_method SHELXL-2018/3
_audit_update_record
;
2021-03-27 deposited with the CCDC.	2021-06-30 downloaded from the CCDC.
;
_cell_angle_alpha 90
_cell_angle_beta 117.471(8)
_cell_angle_gamma 90
_cell_formula_units_Z 8
_cell_length_a 11.3588(7)
_cell_length_b 30.0187(10)
_cell_length_c 12.2991(8)
_cell_measurement_reflns_used 4255
_cell_measurement_temperature 297.1(8)
_cell_measurement_theta_max 28.5370
_cell_measurement_theta_min 3.7150
_cell_volume 3720.8(4)
_computing_cell_refinement 'crysalispro 1.171.40.14e (rigaku od, 2018)'
_computing_data_collection 'crysalispro 1.171.40.14e (rigaku od, 2018)'
_computing_data_reduction 'crysalispro 1.171.40.14e (rigaku od, 2018)'
_computing_molecular_graphics 'ORTEX - P. McArdle, J.Appl.Cryst.,1995,28,65-65.'
_computing_publication_material 'Oscail - P. McArdle, J.Appl.Cryst.,2017,50,320-326.'
_computing_structure_refinement 'SHELXL-2018/3 (Sheldrick, 2018)'
_computing_structure_solution 'SHELXT 2018/2 (Sheldrick, 2018)'
_diffrn_ambient_temperature 297.1(8)
_diffrn_detector_area_resol_mean 16.1048
_diffrn_measured_fraction_theta_full 0.801
_diffrn_measured_fraction_theta_max 0.707
_diffrn_measurement_device_type 'xcalibur, sapphire3'
_diffrn_measurement_method '\w scans'
_diffrn_radiation_type MoK\a
_diffrn_radiation_wavelength 0.71073
_diffrn_reflns_av_R_equivalents 0.0926
_diffrn_reflns_av_unetI/netI 0.0692
_diffrn_reflns_Laue_measured_fraction_full 0.801
_diffrn_reflns_Laue_measured_fraction_max 0.707
_diffrn_reflns_limit_h_max 14
_diffrn_reflns_limit_h_min -15
_diffrn_reflns_limit_k_max 40
_diffrn_reflns_limit_k_min -37
_diffrn_reflns_limit_l_max 16
_diffrn_reflns_limit_l_min -16
_diffrn_reflns_number 9849
_diffrn_reflns_point_group_measured_fraction_full 0.801
_diffrn_reflns_point_group_measured_fraction_max 0.707
_diffrn_reflns_theta_full 25.242
_diffrn_reflns_theta_max 29.091
_diffrn_reflns_theta_min 3.395
_diffrn_source 'fine-focus sealed x-ray tube'
_exptl_absorpt_coefficient_mu 0.827
_exptl_absorpt_correction_T_max 1.00000
_exptl_absorpt_correction_T_min 0.75958
_exptl_absorpt_correction_type multi-scan
_exptl_absorpt_process_details
; 
crysalispro 1.171.40.14e (rigaku oxford diffraction, 2018) 
empirical absorption correction using spherical harmonics, 
 implemented in scale3 abspack scaling algorithm. 
;
_exptl_crystal_colour Colourless
_exptl_crystal_density_diffrn 1.274
_exptl_crystal_description Parallelepiped
_exptl_crystal_F_000 1464
_exptl_crystal_size_max 0.50
_exptl_crystal_size_mid 0.40
_exptl_crystal_size_min 0.20
_refine_diff_density_max 1.634
_refine_diff_density_min -0.553
_refine_diff_density_rms 0.146
_refine_ls_extinction_method none
_refine_ls_goodness_of_fit_ref 1.005
_refine_ls_hydrogen_treatment constr
_refine_ls_matrix_type full
_refine_ls_number_parameters 220
_refine_ls_number_reflns 3601
_refine_ls_number_restraints 189
_refine_ls_restrained_S_all 0.984
_refine_ls_R_factor_all 0.1073
_refine_ls_R_factor_gt 0.0840
_refine_ls_shift/su_max 0.044
_refine_ls_shift/su_mean 0.002
_refine_ls_structure_factor_coef Fsqd
_refine_ls_weighting_details 'w=1/[\s^2^(Fo^2^)+(0.2000P)^2^] where P=(Fo^2^+2Fc^2^)/3'
_refine_ls_weighting_scheme calc
_refine_ls_wR_factor_gt 0.2470
_refine_ls_wR_factor_ref 0.2646
_reflns_Friedel_coverage 0.000
_reflns_number_gt 2503
_reflns_number_total 3601
_reflns_threshold_expression 'I > 2\s(I)'
_cod_data_source_file d1ce00659b2.cif
_cod_data_source_block I4883
_cod_depositor_comments 'Adding full bibliography for 7243129--7243133.cif.'
_cod_original_sg_symbol_H-M 'I 2/m'
_cod_original_formula_sum 'C14.50 H11.50 N1.50 Ni0.75 O6.62'
_cod_database_code 7243131
_shelx_shelxl_version_number 2018/3
_shelx_space_group_comment
; 
The symmetry employed for this shelxl refinement is uniquely defined 
by the following loop, which should always be used as a source of 
symmetry information in preference to the above space-group names. 
They are only intended as comments. 
;

loop_
_space_group_symop_operation_xyz
'x, y, z'
'-x, y, -z'
'x+1/2, y+1/2, z+1/2'
'-x+1/2, y+1/2, -z+1/2'
'-x, -y, -z'
'x, -y, z'
'-x+1/2, -y+1/2, -z+1/2'
'x+1/2, -y+1/2, z+1/2'

loop_
_atom_site_label
_atom_site_type_symbol
_atom_site_fract_x
_atom_site_fract_y
_atom_site_fract_z
_atom_site_U_iso_or_equiv
_atom_site_adp_type
_atom_site_occupancy
_atom_site_site_symmetry_order
_atom_site_calc_flag
_atom_site_refinement_flags_posn
_atom_site_refinement_flags_adp
_atom_site_refinement_flags_occupancy
_atom_site_disorder_assembly
_atom_site_disorder_group
Ni1 Ni 0.250000 0.750000 0.250000 0.0288(3) Uani 1 2 d S . P . .
Ni2 Ni 0.000000 0.500000 0.500000 0.0451(4) Uani 1 4 d S T P . .
O1 O 0.1895(3) 0.70134(11) 0.1137(3) 0.0383(8) Uani 1 1 d . . . . .
O2 O 0.4406(3) 0.75068(10) 0.2709(3) 0.0352(8) Uani 1 1 d . . . . .
O4 O 0.1885(5) 0.500000 0.5152(6) 0.0556(14) Uani 1 2 d S T P . .
O3 O 0.4233(3) 0.69822(13) 0.1363(3) 0.0479(9) Uani 1 1 d . . . . .
N1 N 0.2836(4) 0.69392(12) 0.3555(4) 0.0341(8) Uani 1 1 d . . . . .
O5 O 0.1405(6) 0.500000 0.3201(6) 0.0749(18) Uani 1 2 d S T P . .
O6 O 0.0834(7) 0.500000 0.6868(6) 0.109(3) Uani 1 2 d S T P . .
N2 N 0.000000 0.5681(2) 0.500000 0.0639(18) Uani 1 2 d S T P . .
C1 C 0.3487(5) 0.69224(17) 0.4784(5) 0.0438(11) Uani 1 1 d . . . . .
H1 H 0.387163 0.718002 0.522570 0.057 Uiso 1 1 calc R U . . .
C2 C 0.3593(7) 0.6531(2) 0.5400(6) 0.0655(17) Uani 1 1 d . . . . .
H2 H 0.405956 0.652345 0.625045 0.085 Uiso 1 1 calc R U . . .
C3 C 0.3021(9) 0.6157(2) 0.4768(7) 0.077(2) Uani 1 1 d . . . . .
H3 H 0.307612 0.589159 0.517964 0.100 Uiso 1 1 calc R U . . .
C4 C 0.2347(7) 0.61730(18) 0.3497(6) 0.0646(17) Uani 1 1 d . . . . .
H4 H 0.195864 0.591726 0.304753 0.084 Uiso 1 1 calc R U . . .
C5 C 0.2260(5) 0.65702(17) 0.2910(5) 0.0434(11) Uani 1 1 d . . . . .
C6 C 0.1525(5) 0.66150(17) 0.1574(5) 0.0482(12) Uani 1 1 d . . . . .
H6A H 0.169262 0.635581 0.119532 0.063 Uiso 1 1 calc R U . . .
H6B H 0.058166 0.662427 0.132850 0.063 Uiso 1 1 calc R U . . .
C7 C 0.4847(4) 0.72863(15) 0.2103(4) 0.0317(9) Uani 1 1 d . . . . .
C8 C 0.6217(5) 0.74023(15) 0.2317(4) 0.0314(9) Uani 1 1 d . . . . .
C9 C 0.6721(4) 0.72080(17) 0.1572(4) 0.0368(10) Uani 1 1 d . . . . .
H9 H 0.620403 0.700755 0.095996 0.048 Uiso 1 1 calc R U . . .
C10 C 0.7016(4) 0.76845(17) 0.3250(4) 0.0374(10) Uani 1 1 d . . . . .
H10 H 0.670460 0.780421 0.376581 0.049 Uiso 1 1 calc R U . . .
C11 C 0.0654(9) 0.5900(3) 0.6044(9) 0.095(2) Uani 1 1 d . U . . .
H11 H 0.113910 0.575154 0.678182 0.123 Uiso 1 1 calc R U . . .
C12 C 0.0581(12) 0.6377(4) 0.5987(15) 0.154(5) Uani 1 1 d . U . . .
H12 H 0.098665 0.653180 0.672439 0.200 Uiso 1 1 calc R U . . .
C13 C 0.000000 0.6608(5) 0.500000 0.194(11) Uani 1 2 d S TU P . .
H13 H -0.000001 0.691829 0.499998 0.252 Uiso 1 2 calc R U P . .
C14 C 0.2183(8) 0.500000 0.4288(8) 0.0483(16) Uani 1 2 d S T P . .
C15 C 0.3648(8) 0.500000 0.4671(8) 0.0479(17) Uani 1 2 d S T P . .
C16 C 0.4577(8) 0.500000 0.5864(9) 0.057(2) Uani 1 2 d S T P . .
H16 H 0.430363 0.500000 0.646954 0.075 Uiso 1 2 calc R U P . .
C17 C 0.5897(9) 0.500000 0.6199(9) 0.061(2) Uani 1 2 d S T P . .
H17 H 0.650561 0.500000 0.702627 0.079 Uiso 1 2 calc R U P . .
O1W O 0.500000 0.000000 0.500000 0.39(7) Uani 0.5 4 d S T P . .
O2W O 0.000000 0.089(3) 0.500000 0.77(4) Uiso 1 2 d S . P . .
O3W O 0.423(12) 0.000000 0.481(16) 0.96(11) Uiso 1 2 d S . P . .
O4W O 0.377(6) 0.055(2) 0.541(5) 0.78(4) Uiso 1 1 d . . . . .

loop_
_atom_site_aniso_label
_atom_site_aniso_U_11
_atom_site_aniso_U_22
_atom_site_aniso_U_33
_atom_site_aniso_U_23
_atom_site_aniso_U_13
_atom_site_aniso_U_12
Ni1 0.0192(4) 0.0328(5) 0.0367(5) -0.0039(3) 0.0148(4) -0.0029(3)
Ni2 0.0314(7) 0.0394(7) 0.0653(9) 0.000 0.0231(7) 0.000
O1 0.0277(16) 0.0458(19) 0.0418(18) -0.0099(15) 0.0163(15) -0.0114(14)
O2 0.0196(16) 0.0456(19) 0.0431(18) -0.0066(14) 0.0167(15) -0.0036(13)
O4 0.035(3) 0.061(3) 0.075(4) 0.000 0.030(3) 0.000
O3 0.0337(18) 0.066(2) 0.053(2) -0.0169(18) 0.0275(17) -0.0119(16)
N1 0.0298(19) 0.0327(18) 0.045(2) -0.0052(16) 0.0213(17) -0.0024(15)
O5 0.041(3) 0.110(5) 0.075(4) 0.000 0.028(3) 0.000
O6 0.048(4) 0.219(10) 0.058(4) 0.000 0.023(4) 0.000
N2 0.051(4) 0.046(4) 0.095(5) 0.000 0.035(4) 0.000
C1 0.044(3) 0.040(2) 0.046(3) -0.004(2) 0.019(2) -0.002(2)
C2 0.094(5) 0.049(3) 0.048(3) 0.009(2) 0.029(3) 0.002(3)
C3 0.129(7) 0.040(3) 0.069(4) 0.009(3) 0.052(4) -0.006(3)
C4 0.088(5) 0.036(3) 0.069(3) -0.012(3) 0.036(4) -0.019(3)
C5 0.042(3) 0.041(2) 0.053(3) -0.008(2) 0.027(2) -0.011(2)
C6 0.044(3) 0.047(3) 0.051(3) -0.013(2) 0.020(2) -0.014(2)
C7 0.0224(19) 0.040(2) 0.035(2) 0.0028(18) 0.0155(18) 0.0005(17)
C8 0.023(2) 0.040(2) 0.034(2) 0.0027(18) 0.0156(19) 0.0003(17)
C9 0.025(2) 0.049(3) 0.038(2) -0.002(2) 0.016(2) -0.0027(19)
C10 0.026(2) 0.052(3) 0.039(2) -0.005(2) 0.020(2) 0.003(2)
C11 0.081(5) 0.081(5) 0.127(6) -0.039(5) 0.052(5) -0.029(4)
C12 0.129(10) 0.083(6) 0.275(17) -0.070(8) 0.114(12) -0.036(7)
C13 0.17(2) 0.048(8) 0.37(3) 0.000 0.13(2) 0.000
C14 0.038(3) 0.038(4) 0.073(4) 0.000 0.029(3) 0.000
C15 0.040(3) 0.034(3) 0.079(5) 0.000 0.034(3) 0.000
C16 0.047(4) 0.065(5) 0.069(5) 0.000 0.034(4) 0.000
C17 0.048(4) 0.066(5) 0.068(5) 0.000 0.026(4) 0.000
O1W 0.14(4) 0.9(2) 0.027(14) 0.000 -0.016(18) 0.000

loop_
_atom_type_symbol
_atom_type_description
_atom_type_scat_dispersion_real
_atom_type_scat_dispersion_imag
_atom_type_scat_source
C C 0.0033 0.0016 'International Tables Vol C Tables 4.2.6.8 and 6.1.1.4'
H H 0.0000 0.0000 'International Tables Vol C Tables 4.2.6.8 and 6.1.1.4'
N N 0.0061 0.0033 'International Tables Vol C Tables 4.2.6.8 and 6.1.1.4'
O O 0.0106 0.0060 'International Tables Vol C Tables 4.2.6.8 and 6.1.1.4'
Ni Ni 0.3393 1.1124 'International Tables Vol C Tables 4.2.6.8 and 6.1.1.4'

loop_
_geom_angle_atom_site_label_1
_geom_angle_atom_site_label_2
_geom_angle_atom_site_label_3
_geom_angle
_geom_angle_site_symmetry_1
_geom_angle_site_symmetry_3
_geom_angle_publ_flag
N1 Ni1 N1 180.00(12) 7_565 . ?
N1 Ni1 O2 92.93(13) 7_565 7_565 ?
N1 Ni1 O2 87.07(13) . 7_565 ?
N1 Ni1 O2 87.07(13) 7_565 . ?
N1 Ni1 O2 92.93(13) . . ?
O2 Ni1 O2 180.0 7_565 . ?
N1 Ni1 O1 80.21(14) 7_565 7_565 ?
N1 Ni1 O1 99.79(14) . 7_565 ?
O2 Ni1 O1 92.57(12) 7_565 7_565 ?
O2 Ni1 O1 87.43(12) . 7_565 ?
N1 Ni1 O1 99.79(14) 7_565 . ?
N1 Ni1 O1 80.21(14) . . ?
O2 Ni1 O1 87.43(12) 7_565 . ?
O2 Ni1 O1 92.57(12) . . ?
O1 Ni1 O1 180.00(13) 7_565 . ?
O6 Ni2 O6 180.0 . 5_566 ?
O6 Ni2 N2 90.000(1) . . ?
O6 Ni2 N2 90.000(1) 5_566 . ?
O6 Ni2 N2 90.000(1) . 5_566 ?
O6 Ni2 N2 90.000(1) 5_566 5_566 ?
N2 Ni2 N2 180.0 . 5_566 ?
O6 Ni2 O4 88.5(3) . . ?
O6 Ni2 O4 91.5(3) 5_566 . ?
N2 Ni2 O4 90.000(3) . . ?
N2 Ni2 O4 90.000(1) 5_566 . ?
O6 Ni2 O4 91.5(3) . 5_566 ?
O6 Ni2 O4 88.5(3) 5_566 5_566 ?
N2 Ni2 O4 90.000(1) . 5_566 ?
N2 Ni2 O4 90.000(3) 5_566 5_566 ?
O4 Ni2 O4 180.0 . 5_566 ?
C6 O1 Ni1 108.9(3) . . ?
C7 O2 Ni1 127.1(3) . . ?
C14 O4 Ni2 126.7(5) . . ?
C5 N1 C1 119.9(4) . . ?
C5 N1 Ni1 113.9(3) . . ?
C1 N1 Ni1 126.0(3) . . ?
C11 N2 C11 120.5(11) . 2_556 ?
C11 N2 Ni2 119.8(5) . . ?
C11 N2 Ni2 119.8(5) 2_556 . ?
N1 C1 C2 121.0(5) . . ?
N1 C1 H1 119.5 . . ?
C2 C1 H1 119.5 . . ?
C3 C2 C1 119.9(6) . . ?
C3 C2 H2 120.0 . . ?
C1 C2 H2 120.0 . . ?
C2 C3 C4 119.2(5) . . ?
C2 C3 H3 120.4 . . ?
C4 C3 H3 120.4 . . ?
C3 C4 C5 119.4(5) . . ?
C3 C4 H4 120.3 . . ?
C5 C4 H4 120.3 . . ?
N1 C5 C4 120.5(5) . . ?
N1 C5 C6 117.2(4) . . ?
C4 C5 C6 122.3(5) . . ?
O1 C6 C5 112.2(4) . . ?
O1 C6 H6A 109.2 . . ?
C5 C6 H6A 109.2 . . ?
O1 C6 H6B 109.2 . . ?
C5 C6 H6B 109.2 . . ?
H6A C6 H6B 107.9 . . ?
O3 C7 O2 125.0(4) . . ?
O3 C7 C8 118.9(4) . . ?
O2 C7 C8 116.1(4) . . ?
C10 C8 C9 119.1(4) . . ?
C10 C8 C7 121.5(4) . . ?
C9 C8 C7 119.4(4) . . ?
C10 C9 C8 120.1(5) 7_665 . ?
C10 C9 H9 120.0 7_665 . ?
C8 C9 H9 120.0 . . ?
C8 C10 C9 120.8(4) . 7_665 ?
C8 C10 H10 119.6 . . ?
C9 C10 H10 119.6 7_665 . ?
N2 C11 C12 117.0(11) . . ?
N2 C11 H11 121.5 . . ?
C12 C11 H11 121.5 . . ?
C13 C12 C11 125.4(14) . . ?
C13 C12 H12 117.3 . . ?
C11 C12 H12 117.3 . . ?
C12 C13 C12 114.6(16) 2_556 . ?
C12 C13 H13 122.7 2_556 . ?
C12 C13 H13 122.7 . . ?
O5 C14 O4 126.0(7) . . ?
O5 C14 C15 118.8(7) . . ?
O4 C14 C15 115.2(7) . . ?
C16 C15 C17 117.0(7) . 5_666 ?
C16 C15 C14 122.3(7) . . ?
C17 C15 C14 120.7(8) 5_666 . ?
C17 C16 C15 121.8(8) . . ?
C17 C16 H16 119.1 . . ?
C15 C16 H16 119.1 . . ?
C16 C17 C15 121.2(9) . 5_666 ?
C16 C17 H17 119.4 . . ?
C15 C17 H17 119.4 5_666 . ?
O3W O1W O3W 180.00(3) 5_656 . ?

loop_
_geom_bond_atom_site_label_1
_geom_bond_atom_site_label_2
_geom_bond_distance
_geom_bond_site_symmetry_2
_geom_bond_publ_flag
Ni1 N1 2.051(4) 7_565 ?
Ni1 N1 2.051(4) . ?
Ni1 O2 2.059(3) 7_565 ?
Ni1 O2 2.059(3) . ?
Ni1 O1 2.087(3) 7_565 ?
Ni1 O1 2.087(3) . ?
Ni2 O6 2.042(7) . ?
Ni2 O6 2.042(7) 5_566 ?
Ni2 N2 2.046(7) . ?
Ni2 N2 2.046(7) 5_566 ?
Ni2 O4 2.061(5) . ?
Ni2 O4 2.061(5) 5_566 ?
O1 C6 1.451(6) . ?
O2 C7 1.260(5) . ?
O4 C14 1.256(9) . ?
O3 C7 1.250(5) . ?
N1 C5 1.344(6) . ?
N1 C1 1.343(6) . ?
O5 C14 1.216(10) . ?
N2 C11 1.324(9) . ?
N2 C11 1.324(9) 2_556 ?
C1 C2 1.372(7) . ?
C1 H1 0.9300 . ?
C2 C3 1.349(9) . ?
C2 H2 0.9300 . ?
C3 C4 1.389(9) . ?
C3 H3 0.9300 . ?
C4 C5 1.374(7) . ?
C4 H4 0.9300 . ?
C5 C6 1.466(7) . ?
C6 H6A 0.9700 . ?
C6 H6B 0.9700 . ?
C7 C8 1.496(6) . ?
C8 C10 1.377(7) . ?
C8 C9 1.411(6) . ?
C9 C10 1.386(6) 7_665 ?
C9 H9 0.9300 . ?
C10 H10 0.9300 . ?
C11 C12 1.433(13) . ?
C11 H11 0.9300 . ?
C12 C13 1.285(14) . ?
C12 H12 0.9300 . ?
C13 H13 0.9300 . ?
C14 C15 1.505(10) . ?
C15 C16 1.356(12) . ?
C15 C17 1.386(11) 5_666 ?
C16 C17 1.359(11) . ?
C16 H16 0.9300 . ?
C17 H17 0.9300 . ?
O1W O3W 0.80(14) 5_656 ?
O1W O3W 0.80(14) . ?

loop_
_geom_torsion_atom_site_label_1
_geom_torsion_atom_site_label_2
_geom_torsion_atom_site_label_3
_geom_torsion_atom_site_label_4
_geom_torsion
_geom_torsion_site_symmetry_1
_geom_torsion_site_symmetry_2
_geom_torsion_site_symmetry_3
_geom_torsion_site_symmetry_4
_geom_torsion_publ_flag
C5 N1 C1 C2 1.0(7) . . . . ?
Ni1 N1 C1 C2 176.5(4) . . . . ?
N1 C1 C2 C3 -1.0(10) . . . . ?
C1 C2 C3 C4 1.1(12) . . . . ?
C2 C3 C4 C5 -1.0(11) . . . . ?
C1 N1 C5 C4 -0.9(7) . . . . ?
Ni1 N1 C5 C4 -177.0(4) . . . . ?
C1 N1 C5 C6 177.8(4) . . . . ?
Ni1 N1 C5 C6 1.8(5) . . . . ?
C3 C4 C5 N1 0.9(9) . . . . ?
C3 C4 C5 C6 -177.8(6) . . . . ?
Ni1 O1 C6 C5 -29.2(5) . . . . ?
N1 C5 C6 O1 19.0(6) . . . . ?
C4 C5 C6 O1 -162.3(5) . . . . ?
Ni1 O2 C7 O3 -9.3(7) . . . . ?
Ni1 O2 C7 C8 171.4(3) . . . . ?
O3 C7 C8 C10 -170.0(5) . . . . ?
O2 C7 C8 C10 9.4(7) . . . . ?
O3 C7 C8 C9 8.0(7) . . . . ?
O2 C7 C8 C9 -172.6(4) . . . . ?
C10 C8 C9 C10 -2.6(8) . . . 7_665 ?
C7 C8 C9 C10 179.4(4) . . . 7_665 ?
C9 C8 C10 C9 2.6(8) . . . 7_665 ?
C7 C8 C10 C9 -179.4(4) . . . 7_665 ?
C11 N2 C11 C12 1.9(6) 2_556 . . . ?
Ni2 N2 C11 C12 -178.1(6) . . . . ?
N2 C11 C12 C13 -4.4(14) . . . . ?
C11 C12 C13 C12 2.2(7) . . . 2_556 ?
Ni2 O4 C14 O5 0.000(3) . . . . ?
Ni2 O4 C14 C15 180.000(2) . . . . ?
O5 C14 C15 C16 180.000(3) . . . . ?
O4 C14 C15 C16 0.000(4) . . . . ?
O5 C14 C15 C17 0.000(3) . . . 5_666 ?
O4 C14 C15 C17 180.000(3) . . . 5_666 ?
C17 C15 C16 C17 0.000(4) 5_666 . . . ?
C14 C15 C16 C17 180.000(4) . . . . ?
C15 C16 C17 C15 0.000(4) . . . 5_666 ?
